data_2020495
loop_
_publ_author_name
'Bern\`es, Sylvain'
'Mel\'endez, Francisco J.'
'Torrens, Hugo'

_publ_section_title
;
 <i>Cis</i>--<i>trans</i> isomerism in a square-planar platinum(II)
 complex bearing bulky fluorinated phosphane ligands
;
_journal_coeditor_code LY3024
_journal_issue 4
_journal_name_full 'Acta Crystallographica Section C'
_journal_page_first 268
_journal_page_last 273
_journal_paper_doi 10.1107/S2053229616003132
_journal_volume 72
_journal_year 2016
_chemical_formula_iupac '[Pt (C6 H F4 S)2 (C18 H10 F5 P1)2]'
_chemical_formula_moiety 'C48 H22 F18 P2 Pt S2'
_chemical_formula_sum 'C48 H22 F18 P2 Pt S2'
_chemical_formula_weight 1261.80
_chemical_name_systematic
Bis[(pentafluorophenyl)diphenylphosphane-\k<i>P</i>]bis(2,3,5,6-tetrafluorophenylthiolato-\k<i>S</i>)platinum(II)
_space_group_crystal_system triclinic
_space_group_IT_number 2
_space_group_name_Hall '-P 1'
_space_group_name_H-M_alt 'P -1'
_symmetry_space_group_name_Hall '-P 1'
_symmetry_space_group_name_H-M 'P -1'
_atom_sites_solution_hydrogens geom
_atom_sites_solution_primary direct
_atom_sites_solution_secondary difmap
_audit_creation_method SHELXL-2014/7
_cell_angle_alpha 114.574(6)
_cell_angle_beta 104.400(6)
_cell_angle_gamma 99.442(5)
_cell_formula_units_Z 1
_cell_length_a 10.3553(8)
_cell_length_b 10.5983(10)
_cell_length_c 12.4594(8)
_cell_measurement_reflns_used 81
_cell_measurement_temperature 298.0(10)
_cell_measurement_theta_max 13.77
_cell_measurement_theta_min 4.01
_cell_volume 1147.61(18)
_computing_cell_refinement
;
XSCANS (Bruker, 1997)
;
_computing_data_collection
;
XSCANS (Bruker, 1997)
;
_computing_data_reduction
;
XSCANS (Bruker, 1997)
;
_computing_molecular_graphics
;
SHELXTL (Sheldrick, 2008)
;
_computing_publication_material
;
SHELXL2014 (Sheldrick, 2015)
;
_computing_structure_refinement
;
SHELXL2014 (Sheldrick, 2015)
;
_computing_structure_solution
;
SHELXS97 (Sheldrick, 2008)
;
_diffrn_ambient_temperature 298.0(10)
_diffrn_measured_fraction_theta_full 1.000
_diffrn_measured_fraction_theta_max 0.949
_diffrn_measurement_device_type 'Bruker P4'
_diffrn_measurement_method '2\q/\w scans'
_diffrn_radiation_monochromator graphite
_diffrn_radiation_type MoK\a
_diffrn_radiation_wavelength 0.71073
_diffrn_reflns_av_R_equivalents 0.0191
_diffrn_reflns_limit_h_max 9
_diffrn_reflns_limit_h_min -14
_diffrn_reflns_limit_k_max 13
_diffrn_reflns_limit_k_min -13
_diffrn_reflns_limit_l_max 17
_diffrn_reflns_limit_l_min -17
_diffrn_reflns_number 11452
_diffrn_reflns_theta_full 25.242
_diffrn_reflns_theta_max 29.996
_diffrn_reflns_theta_min 1.921
_diffrn_standards_decay_% 1
_diffrn_standards_interval_count 97
_diffrn_standards_number 3
_exptl_absorpt_coefficient_mu 3.327
_exptl_absorpt_correction_T_max 0.73020
_exptl_absorpt_correction_T_min 0.46797
_exptl_absorpt_correction_type psi-scan
_exptl_absorpt_process_details
;
(XSCANS; Bruker, 1997)
;
_exptl_crystal_colour yellow
_exptl_crystal_density_diffrn 1.826
_exptl_crystal_description irregular_block
_exptl_crystal_F_000 612
_exptl_crystal_size_max 0.6
_exptl_crystal_size_mid 0.5
_exptl_crystal_size_min 0.4
_refine_diff_density_max 0.882
_refine_diff_density_min -0.905
_refine_ls_extinction_coef 0.0105(6)
_refine_ls_extinction_expression Fc*=kFc[1+0.001xFc^2^\l^3^/sin(2\q)]^-1/4^
_refine_ls_extinction_method
;
SHELXL2014 (Sheldrick, 2015)
;
_refine_ls_goodness_of_fit_ref 1.074
_refine_ls_hydrogen_treatment constr
_refine_ls_matrix_type full
_refine_ls_number_constraints 0
_refine_ls_number_parameters 323
_refine_ls_number_reflns 6346
_refine_ls_number_restraints 0
_refine_ls_restrained_S_all 1.074
_refine_ls_R_factor_all 0.0217
_refine_ls_R_factor_gt 0.0217
_refine_ls_shift/su_max 0.000
_refine_ls_shift/su_mean 0.000
_refine_ls_structure_factor_coef Fsqd
_refine_ls_weighting_details 'w=1/[\s^2^(Fo^2^)+(0.0356P)^2^+0.2480P] where P=(Fo^2^+2Fc^2^)/3'
_refine_ls_weighting_scheme calc
_refine_ls_wR_factor_gt 0.0566
_refine_ls_wR_factor_ref 0.0566
_reflns_number_gt 6346
_reflns_number_total 6346
_reflns_threshold_expression 'I > 2\s(I)'
_cod_data_source_file ly3024sup1.cif
_cod_data_source_block trans
_cod_original_cell_volume 1147.61(17)
_cod_database_code 2020495

loop_
_space_group_symop_operation_xyz
'x, y, z'
'-x, -y, -z'

loop_
_atom_site_type_symbol
_atom_site_label
_atom_site_fract_x
_atom_site_fract_y
_atom_site_fract_z
_atom_site_U_iso_or_equiv
_atom_site_adp_type
_atom_site_calc_flag
_atom_site_occupancy
Pt Pt1 0.0000 0.0000 0.0000 0.02829(4) Uani d 1
S S1 0.03421(6) -0.05262(6) 0.16714(5) 0.04019(11) Uani d 1
P P1 0.19274(5) 0.20958(6) 0.10904(5) 0.03178(9) Uani d 1
C C1 -0.0125(3) 0.0703(3) 0.2857(2) 0.0461(5) Uani d 1
C C2 0.0583(4) 0.1060(5) 0.4105(3) 0.0650(8) Uani d 1
F F2 0.1579(2) 0.0446(3) 0.4353(2) 0.0817(7) Uani d 1
C C3 0.0297(5) 0.2023(7) 0.5090(3) 0.0982(17) Uani d 1
F F3 0.1059(4) 0.2318(6) 0.6266(2) 0.1498(18) Uani d 1
C C4 -0.0725(7) 0.2667(8) 0.4909(4) 0.115(2) Uani d 1
H H4A -0.0905 0.3329 0.5584 0.137 Uiso calc 1
C C5 -0.1465(5) 0.2292(6) 0.3690(4) 0.0885(14) Uani d 1
F F5 -0.2516(4) 0.2847(5) 0.3432(3) 0.1268(14) Uani d 1
C C6 -0.1182(3) 0.1334(4) 0.2680(3) 0.0544(6) Uani d 1
F F6 -0.1969(2) 0.1017(2) 0.15250(17) 0.0601(4) Uani d 1
C C7 0.2938(2) 0.2328(3) 0.2635(2) 0.0418(5) Uani d 1
C C8 0.3523(3) 0.1231(3) 0.2635(3) 0.0508(6) Uani d 1
F F8 0.3361(2) 0.0103(2) 0.1539(2) 0.0627(4) Uani d 1
C C9 0.4262(4) 0.1256(4) 0.3736(4) 0.0707(10) Uani d 1
F F9 0.4791(3) 0.0165(4) 0.3672(3) 0.1100(10) Uani d 1
C C10 0.4413(5) 0.2366(5) 0.4876(4) 0.0830(13) Uani d 1
F F10 0.5074(4) 0.2374(4) 0.5942(3) 0.1328(15) Uani d 1
C C11 0.3849(5) 0.3451(4) 0.4919(3) 0.0738(11) Uani d 1
F F11 0.3970(4) 0.4534(3) 0.6030(2) 0.1135(12) Uani d 1
C C12 0.3114(3) 0.3428(3) 0.3809(2) 0.0544(6) Uani d 1
F F12 0.2578(3) 0.4521(2) 0.39420(18) 0.0784(6) Uani d 1
C C13 0.3279(2) 0.2361(3) 0.0427(2) 0.0400(4) Uani d 1
C C14 0.4620(3) 0.2315(4) 0.0897(4) 0.0657(9) Uani d 1
H H14A 0.4880 0.2162 0.1592 0.079 Uiso calc 1
C C15 0.5581(4) 0.2500(6) 0.0323(6) 0.0942(16) Uani d 1
H H15A 0.6476 0.2454 0.0636 0.113 Uiso calc 1
C C16 0.5244(5) 0.2743(6) -0.0670(5) 0.0870(13) Uani d 1
H H16A 0.5899 0.2859 -0.1041 0.104 Uiso calc 1
C C17 0.3932(4) 0.2819(5) -0.1133(4) 0.0788(11) Uani d 1
H H17A 0.3694 0.2990 -0.1820 0.095 Uiso calc 1
C C18 0.2956(3) 0.2642(4) -0.0579(3) 0.0613(8) Uani d 1
H H18A 0.2072 0.2714 -0.0890 0.074 Uiso calc 1
C C19 0.1348(2) 0.3693(2) 0.1374(2) 0.0351(4) Uani d 1
C C20 0.2282(3) 0.5031(3) 0.1751(3) 0.0493(5) Uani d 1
H H20A 0.3219 0.5118 0.1856 0.059 Uiso calc 1
C C21 0.1806(3) 0.6235(3) 0.1970(3) 0.0538(6) Uani d 1
H H21A 0.2431 0.7133 0.2231 0.065 Uiso calc 1
C C22 0.0423(3) 0.6110(3) 0.1804(3) 0.0519(6) Uani d 1
H H22A 0.0115 0.6922 0.1952 0.062 Uiso calc 1
C C23 -0.0513(3) 0.4787(3) 0.1419(3) 0.0527(6) Uani d 1
H H23A -0.1450 0.4707 0.1308 0.063 Uiso calc 1
C C24 -0.0055(3) 0.3573(3) 0.1196(2) 0.0428(5) Uani d 1
H H24A -0.0688 0.2678 0.0928 0.051 Uiso calc 1

loop_
_atom_site_aniso_label
_atom_site_aniso_U_11
_atom_site_aniso_U_22
_atom_site_aniso_U_33
_atom_site_aniso_U_12
_atom_site_aniso_U_13
_atom_site_aniso_U_23
Pt1 0.03238(6) 0.02482(6) 0.02739(5) 0.01034(3) 0.00919(3) 0.01241(4)
S1 0.0497(3) 0.0372(3) 0.0370(2) 0.0137(2) 0.0120(2) 0.0224(2)
P1 0.0324(2) 0.0285(2) 0.0324(2) 0.01009(17) 0.00848(17) 0.01415(17)
C1 0.0512(12) 0.0526(13) 0.0355(10) 0.0127(10) 0.0166(9) 0.0223(9)
C2 0.0610(17) 0.095(3) 0.0398(12) 0.0242(16) 0.0171(12) 0.0338(15)
F2 0.0718(13) 0.134(2) 0.0564(11) 0.0433(14) 0.0199(9) 0.0576(13)
C3 0.098(3) 0.154(5) 0.0358(14) 0.054(3) 0.0247(17) 0.033(2)
F3 0.147(3) 0.255(5) 0.0391(11) 0.101(3) 0.0306(15) 0.0491(19)
C4 0.133(4) 0.164(6) 0.0507(19) 0.088(4) 0.046(3) 0.032(3)
C5 0.099(3) 0.118(4) 0.0577(19) 0.066(3) 0.039(2) 0.032(2)
F5 0.146(3) 0.172(3) 0.0840(18) 0.119(3) 0.0565(19) 0.046(2)
C6 0.0622(16) 0.0645(17) 0.0420(12) 0.0261(13) 0.0223(11) 0.0255(12)
F6 0.0706(11) 0.0722(11) 0.0492(8) 0.0377(9) 0.0231(8) 0.0325(8)
C7 0.0400(10) 0.0398(11) 0.0370(10) 0.0059(8) 0.0035(8) 0.0186(8)
C8 0.0435(12) 0.0508(14) 0.0547(14) 0.0114(10) 0.0045(10) 0.0305(11)
F8 0.0654(11) 0.0580(10) 0.0738(12) 0.0347(9) 0.0230(9) 0.0346(9)
C9 0.0613(17) 0.069(2) 0.075(2) 0.0117(15) -0.0053(15) 0.0482(18)
F9 0.113(2) 0.107(2) 0.119(2) 0.0505(18) 0.0016(17) 0.0782(19)
C10 0.086(2) 0.074(2) 0.0580(18) -0.0091(19) -0.0195(17) 0.0417(17)
F10 0.160(3) 0.108(2) 0.0763(16) -0.003(2) -0.0426(18) 0.0597(17)
C11 0.094(3) 0.0574(17) 0.0368(12) -0.0106(17) -0.0045(14) 0.0207(12)
F11 0.179(3) 0.0762(15) 0.0353(9) 0.0007(17) 0.0061(13) 0.0145(9)
C12 0.0680(17) 0.0428(12) 0.0376(11) 0.0034(11) 0.0078(11) 0.0171(10)
F12 0.127(2) 0.0553(11) 0.0442(9) 0.0364(12) 0.0261(11) 0.0147(8)
C13 0.0351(9) 0.0382(10) 0.0454(11) 0.0107(8) 0.0148(8) 0.0185(8)
C14 0.0433(13) 0.086(2) 0.095(2) 0.0274(14) 0.0295(15) 0.063(2)
C15 0.058(2) 0.130(4) 0.159(5) 0.051(2) 0.064(3) 0.103(4)
C16 0.074(2) 0.109(3) 0.120(4) 0.038(2) 0.067(3) 0.070(3)
C17 0.070(2) 0.105(3) 0.078(2) 0.016(2) 0.0378(19) 0.056(2)
C18 0.0445(13) 0.086(2) 0.0656(17) 0.0137(13) 0.0196(12) 0.0488(17)
C19 0.0385(9) 0.0281(9) 0.0375(9) 0.0120(7) 0.0115(7) 0.0151(7)
C20 0.0493(13) 0.0339(11) 0.0621(15) 0.0101(9) 0.0204(11) 0.0211(10)
C21 0.0694(17) 0.0317(11) 0.0635(16) 0.0150(11) 0.0276(13) 0.0233(11)
C22 0.0755(18) 0.0395(12) 0.0534(13) 0.0307(12) 0.0282(13) 0.0255(10)
C23 0.0528(14) 0.0510(14) 0.0602(15) 0.0280(12) 0.0223(12) 0.0261(12)
C24 0.0412(10) 0.0348(10) 0.0508(12) 0.0131(8) 0.0160(9) 0.0184(9)

loop_
_atom_type_symbol
_atom_type_description
_atom_type_scat_dispersion_real
_atom_type_scat_dispersion_imag
_atom_type_scat_source
C C 0.0033 0.0016 'International Tables Vol C Tables 4.2.6.8 and 6.1.1.4'
H H 0.0000 0.0000 'International Tables Vol C Tables 4.2.6.8 and 6.1.1.4'
F F 0.0171 0.0103 'International Tables Vol C Tables 4.2.6.8 and 6.1.1.4'
P P 0.1023 0.0942 'International Tables Vol C Tables 4.2.6.8 and 6.1.1.4'
S S 0.1246 0.1234 'International Tables Vol C Tables 4.2.6.8 and 6.1.1.4'
Pt Pt -1.7033 8.3905 'International Tables Vol C Tables 4.2.6.8 and 6.1.1.4'

loop_
_geom_angle_atom_site_label_1
_geom_angle_atom_site_label_2
_geom_angle_atom_site_label_3
_geom_angle_site_symmetry_1
_geom_angle_site_symmetry_3
_geom_angle
S1 Pt1 S1 2 . 180.0
S1 Pt1 P1 2 . 85.67(2)
S1 Pt1 P1 . . 94.33(2)
S1 Pt1 P1 2 2 94.33(2)
S1 Pt1 P1 . 2 85.67(2)
P1 Pt1 P1 . 2 180.0
C1 S1 Pt1 . . 109.92(9)
C19 P1 C13 . . 102.55(11)
C19 P1 C7 . . 107.31(11)
C13 P1 C7 . . 103.00(11)
C19 P1 Pt1 . . 110.04(7)
C13 P1 Pt1 . . 121.48(8)
C7 P1 Pt1 . . 111.35(8)
C6 C1 C2 . . 115.5(3)
C6 C1 S1 . . 126.4(2)
C2 C1 S1 . . 118.1(2)
F2 C2 C3 . . 118.7(3)
F2 C2 C1 . . 119.4(3)
C3 C2 C1 . . 121.9(4)
F3 C3 C2 . . 117.4(4)
F3 C3 C4 . . 120.5(4)
C2 C3 C4 . . 122.1(4)
C5 C4 C3 . . 116.9(4)
C5 C4 H4A . . 121.5
C3 C4 H4A . . 121.5
F5 C5 C4 . . 120.5(4)
F5 C5 C6 . . 117.6(4)
C4 C5 C6 . . 121.9(4)
F6 C6 C5 . . 117.7(3)
F6 C6 C1 . . 120.7(2)
C5 C6 C1 . . 121.5(3)
C12 C7 C8 . . 115.7(2)
C12 C7 P1 . . 127.2(2)
C8 C7 P1 . . 116.92(19)
F8 C8 C9 . . 118.1(3)
F8 C8 C7 . . 119.6(2)
C9 C8 C7 . . 122.4(3)
F9 C9 C10 . . 120.6(3)
F9 C9 C8 . . 119.5(4)
C10 C9 C8 . . 119.9(3)
F10 C10 C11 . . 119.8(4)
F10 C10 C9 . . 120.5(4)
C11 C10 C9 . . 119.7(3)
F11 C11 C10 . . 120.3(3)
F11 C11 C12 . . 119.4(4)
C10 C11 C12 . . 120.3(3)
F12 C12 C7 . . 121.8(2)
F12 C12 C11 . . 116.1(3)
C7 C12 C11 . . 122.0(3)
C18 C13 C14 . . 118.1(3)
C18 C13 P1 . . 118.7(2)
C14 C13 P1 . . 123.2(2)
C13 C14 C15 . . 119.7(3)
C13 C14 H14A . . 120.1
C15 C14 H14A . . 120.1
C16 C15 C14 . . 121.6(4)
C16 C15 H15A . . 119.2
C14 C15 H15A . . 119.2
C15 C16 C17 . . 119.6(3)
C15 C16 H16A . . 120.2
C17 C16 H16A . . 120.2
C16 C17 C18 . . 120.1(4)
C16 C17 H17A . . 120.0
C18 C17 H17A . . 120.0
C13 C18 C17 . . 120.9(3)
C13 C18 H18A . . 119.5
C17 C18 H18A . . 119.5
C24 C19 C20 . . 119.5(2)
C24 C19 P1 . . 119.44(16)
C20 C19 P1 . . 121.09(18)
C21 C20 C19 . . 119.6(3)
C21 C20 H20A . . 120.2
C19 C20 H20A . . 120.2
C22 C21 C20 . . 120.5(3)
C22 C21 H21A . . 119.8
C20 C21 H21A . . 119.8
C21 C22 C23 . . 120.4(2)
C21 C22 H22A . . 119.8
C23 C22 H22A . . 119.8
C22 C23 C24 . . 119.9(3)
C22 C23 H23A . . 120.0
C24 C23 H23A . . 120.0
C23 C24 C19 . . 120.2(2)
C23 C24 H24A . . 119.9
C19 C24 H24A . . 119.9

loop_
_geom_bond_atom_site_label_1
_geom_bond_atom_site_label_2
_geom_bond_site_symmetry_2
_geom_bond_distance
Pt1 S1 2 2.3318(5)
Pt1 S1 . 2.3318(5)
Pt1 P1 . 2.3345(6)
Pt1 P1 2 2.3345(6)
S1 C1 . 1.753(3)
P1 C19 . 1.814(2)
P1 C13 . 1.833(2)
P1 C7 . 1.838(2)
C1 C6 . 1.392(4)
C1 C2 . 1.397(4)
C2 F2 . 1.346(4)
C2 C3 . 1.369(5)
C3 F3 . 1.354(4)
C3 C4 . 1.372(7)
C4 C5 . 1.368(6)
C4 H4A . 0.9300
C5 F5 . 1.352(5)
C5 C6 . 1.385(4)
C6 F6 . 1.332(3)
C7 C12 . 1.383(4)
C7 C8 . 1.397(4)
C8 F8 . 1.335(4)
C8 C9 . 1.382(4)
C9 F9 . 1.340(5)
C9 C10 . 1.367(6)
C10 F10 . 1.330(4)
C10 C11 . 1.360(7)
C11 F11 . 1.339(5)
C11 C12 . 1.391(4)
C12 F12 . 1.332(4)
C13 C18 . 1.381(4)
C13 C14 . 1.384(4)
C14 C15 . 1.395(5)
C14 H14A . 0.9300
C15 C16 . 1.341(7)
C15 H15A . 0.9300
C16 C17 . 1.368(6)
C16 H16A . 0.9300
C17 C18 . 1.388(4)
C17 H17A . 0.9300
C18 H18A . 0.9300
C19 C24 . 1.390(3)
C19 C20 . 1.392(3)
C20 C21 . 1.389(4)
C20 H20A . 0.9300
C21 C22 . 1.371(5)
C21 H21A . 0.9300
C22 C23 . 1.378(4)
C22 H22A . 0.9300
C23 C24 . 1.387(4)
C23 H23A . 0.9300
C24 H24A . 0.9300

loop_
_geom_torsion_atom_site_label_1
_geom_torsion_atom_site_label_2
_geom_torsion_atom_site_label_3
_geom_torsion_atom_site_label_4
_geom_torsion
Pt1 S1 C1 C6 33.1(3)
Pt1 S1 C1 C2 -149.4(2)
C6 C1 C2 F2 177.1(3)
S1 C1 C2 F2 -0.7(5)
C6 C1 C2 C3 -3.1(6)
S1 C1 C2 C3 179.2(4)
F2 C2 C3 F3 1.1(8)
C1 C2 C3 F3 -178.8(5)
F2 C2 C3 C4 -178.5(6)
C1 C2 C3 C4 1.7(9)
F3 C3 C4 C5 -178.8(6)
C2 C3 C4 C5 0.7(11)
C3 C4 C5 F5 178.1(6)
C3 C4 C5 C6 -1.5(10)
F5 C5 C6 F6 -0.4(7)
C4 C5 C6 F6 179.2(6)
F5 C5 C6 C1 -179.6(4)
C4 C5 C6 C1 0.0(8)
C2 C1 C6 F6 -176.9(3)
S1 C1 C6 F6 0.6(4)
C2 C1 C6 C5 2.3(5)
S1 C1 C6 C5 179.8(4)
C19 P1 C7 C12 6.2(3)
C13 P1 C7 C12 114.0(3)
Pt1 P1 C7 C12 -114.3(2)
C19 P1 C7 C8 -178.2(2)
C13 P1 C7 C8 -70.4(2)
Pt1 P1 C7 C8 61.3(2)
C12 C7 C8 F8 177.8(3)
P1 C7 C8 F8 1.7(3)
C12 C7 C8 C9 -1.5(4)
P1 C7 C8 C9 -177.6(3)
F8 C8 C9 F9 0.2(5)
C7 C8 C9 F9 179.6(3)
F8 C8 C9 C10 -177.9(3)
C7 C8 C9 C10 1.5(5)
F9 C9 C10 F10 -0.8(7)
C8 C9 C10 F10 177.3(4)
F9 C9 C10 C11 -179.0(4)
C8 C9 C10 C11 -0.9(6)
F10 C10 C11 F11 0.7(7)
C9 C10 C11 F11 179.0(4)
F10 C10 C11 C12 -177.8(4)
C9 C10 C11 C12 0.5(6)
C8 C7 C12 F12 -178.3(3)
P1 C7 C12 F12 -2.7(4)
C8 C7 C12 C11 1.1(4)
P1 C7 C12 C11 176.7(3)
F11 C11 C12 F12 0.3(5)
C10 C11 C12 F12 178.8(4)
F11 C11 C12 C7 -179.1(3)
C10 C11 C12 C7 -0.6(6)
C19 P1 C13 C18 -51.8(3)
C7 P1 C13 C18 -163.2(2)
Pt1 P1 C13 C18 71.4(3)
C19 P1 C13 C14 127.2(3)
C7 P1 C13 C14 15.8(3)
Pt1 P1 C13 C14 -109.6(3)
C18 C13 C14 C15 -2.2(6)
P1 C13 C14 C15 178.8(4)
C13 C14 C15 C16 0.9(8)
C14 C15 C16 C17 0.3(9)
C15 C16 C17 C18 -0.2(8)
C14 C13 C18 C17 2.4(5)
P1 C13 C18 C17 -178.6(3)
C16 C17 C18 C13 -1.2(7)
C13 P1 C19 C24 144.19(19)
C7 P1 C19 C24 -107.7(2)
Pt1 P1 C19 C24 13.6(2)
C13 P1 C19 C20 -35.0(2)
C7 P1 C19 C20 73.1(2)
Pt1 P1 C19 C20 -165.59(19)
C24 C19 C20 C21 1.3(4)
P1 C19 C20 C21 -179.5(2)
C19 C20 C21 C22 -0.7(5)
C20 C21 C22 C23 0.0(5)
C21 C22 C23 C24 0.0(5)
C22 C23 C24 C19 0.7(4)
C20 C19 C24 C23 -1.3(4)
P1 C19 C24 C23 179.5(2)

_cod_database_fobs_code 2020495
